data_1570578
loop_
_publ_author_name
'Hauser, Adrian'
'M&#xfc;nzfeld, Luca'
'Uhlmann, Cedric'
'Lebedkin, Sergei'
'Schlittenhardt, S&#xf6;ren'
'Ruan, Ting-Ting'
'Kappes, Manfred M.'
'Ruben, Mario'
'Roesky, Peter W.'

_publ_section_title
;
 It's not just the size that matters: crystal engineering of
 lanthanide-based coordination polymers.
;
_journal_issue 4
_journal_name_full 'Chemical science'
_journal_page_first 1338
_journal_page_last 1347
_journal_paper_doi 10.1039/d3sc03746k
_journal_volume 15
_journal_year 2024
_chemical_formula_moiety 'C52 H96 Ce K Si4, 0.5(C4 H10 O)'
_chemical_formula_sum 'C54 H101 Ce K O0.5 Si4'
_chemical_formula_weight 1049.92
_space_group_crystal_system monoclinic
_space_group_IT_number 14
_space_group_name_Hall '-P 2ybc'
_space_group_name_H-M_alt 'P 1 21/c 1'
_atom_sites_solution_hydrogens geom
_atom_sites_solution_primary iterative
_audit_creation_date 2022-05-30
_audit_creation_method
;
Olex2 1.3
(compiled 2020.11.12 svn.r5f609507 for OlexSys, GUI svn.r6408)
;
_audit_update_record
;
2023-07-19 deposited with the CCDC.	2023-12-06 downloaded from the CCDC.
;
_cell_angle_alpha 90
_cell_angle_beta 102.374(2)
_cell_angle_gamma 90
_cell_formula_units_Z 4
_cell_length_a 21.4286(5)
_cell_length_b 15.4560(2)
_cell_length_c 18.8223(4)
_cell_measurement_reflns_used 88471
_cell_measurement_temperature 150
_cell_measurement_theta_max 29.59
_cell_measurement_theta_min 1.64
_cell_volume 6089.1(2)
_computing_cell_refinement
;
X-Area Recipe 1.33.0.0 (STOE, 2015)
;
_computing_data_collection
;
X-Area WinXpose 2.0.22.0 (STOE, 2016)
;
_computing_data_reduction
;
X-Area Integrate 1.73.1.0 (STOE, 2018)
X-Area LANA 1.73.2.0 (STOE, 2018)
;
_computing_molecular_graphics 'Olex2 1.3 (Dolomanov et al., 2009)'
_computing_publication_material
;
STOE & Cie GmbH, X-Area, software package for collecting single-crystal or
multi-domain crystal data on STOE area-detector diffractometers, for image 
processing, for the correction and scaling of reflection intensities and 
for outlier rejection, version 1.84, Darmstadt 2018
;
_computing_structure_refinement 'SHELXL 2018/3 (Sheldrick, 2015)'
_computing_structure_solution 'olex2.solve 1.3 (Bourhis et al., 2015)'
_diffrn_ambient_temperature 150
_diffrn_detector 'image plate (34 cm diameter)'
_diffrn_detector_area_resol_mean 6.67
_diffrn_detector_type 'STOE Imaging Plate'
_diffrn_measured_fraction_theta_full 0.996
_diffrn_measured_fraction_theta_max 0.992
_diffrn_measurement_details
;
 318 frames, detector distance = 100 mm
;
_diffrn_measurement_device '2-circle diffractometer'
_diffrn_measurement_device_type 'STOE IPDS II'
_diffrn_measurement_method 'rotation method, \w scans'
_diffrn_radiation_collimation '0.5 mm diameter, multiple pinhole'
_diffrn_radiation_monochromator 'plane graphite'
_diffrn_radiation_polarisn_norm 0
_diffrn_radiation_probe x-ray
_diffrn_radiation_type 'Mo K\a'
_diffrn_radiation_wavelength 0.71073
_diffrn_reflns_av_R_equivalents 0.0373
_diffrn_reflns_av_unetI/netI 0.0289
_diffrn_reflns_Laue_measured_fraction_full 0.996
_diffrn_reflns_Laue_measured_fraction_max 0.992
_diffrn_reflns_limit_h_max 29
_diffrn_reflns_limit_h_min -29
_diffrn_reflns_limit_k_max 21
_diffrn_reflns_limit_k_min -21
_diffrn_reflns_limit_l_max 25
_diffrn_reflns_limit_l_min -26
_diffrn_reflns_number 88420
_diffrn_reflns_point_group_measured_fraction_full 0.996
_diffrn_reflns_point_group_measured_fraction_max 0.992
_diffrn_reflns_theta_full 25.242
_diffrn_reflns_theta_max 29.541
_diffrn_reflns_theta_min 1.638
_diffrn_source 'sealed X-ray tube, 12 x 0.4 mm long-fine focus'
_diffrn_source_current 40
_diffrn_source_power 2.000
_diffrn_source_voltage 50
_exptl_absorpt_coefficient_mu 0.926
_exptl_absorpt_correction_T_max 0.5591
_exptl_absorpt_correction_T_min 0.3735
_exptl_absorpt_correction_type multi-scan
_exptl_absorpt_process_details
;
STOE X-Red32, absorption correction by Gaussian integration, analogous to
P. Coppens, "The Evaluation of Absorption and Extinction in Single-Crystal
Structure Analysis", published in: F. R. Ahmed (Editor), "Crystallographic
Computing", Munksgaard, Copenhagen (1970), 255 - 270.
Afterwards scaling of reflection intensities was performed within STOE LANA.
J. Koziskova, F. Hahn, J. Richter, J. Kozisek, "Comparison of different
absorption corrections on the model structure of tetrakis(\m~2~-acetato)-
diaqua-di-copper(II)", Acta Chimica Slovaca, vol. 9, no. 2, 2016, pp. 136 - 140.
;
_exptl_crystal_colour 'dark green'
_exptl_crystal_colour_modifier dark
_exptl_crystal_colour_primary green
_exptl_crystal_density_diffrn 1.145
_exptl_crystal_density_method 'not measured'
_exptl_crystal_description block
_exptl_crystal_F_000 2248
_exptl_crystal_size_max 0.565
_exptl_crystal_size_mid 0.394
_exptl_crystal_size_min 0.234
_refine_diff_density_max 0.951
_refine_diff_density_min -0.501
_refine_diff_density_rms 0.086
_refine_ls_extinction_method none
_refine_ls_goodness_of_fit_ref 1.040
_refine_ls_hydrogen_treatment constr
_refine_ls_matrix_type full
_refine_ls_number_parameters 594
_refine_ls_number_reflns 16911
_refine_ls_number_restraints 0
_refine_ls_restrained_S_all 1.040
_refine_ls_R_factor_all 0.0493
_refine_ls_R_factor_gt 0.0318
_refine_ls_shift/su_max 0.001
_refine_ls_shift/su_mean 0.000
_refine_ls_structure_factor_coef Fsqd
_refine_ls_weighting_details 'w=1/[\s^2^(Fo^2^)+(0.0479P)^2^+3.4460P] where P=(Fo^2^+2Fc^2^)/3'
_refine_ls_weighting_scheme calc
_refine_ls_wR_factor_gt 0.0806
_refine_ls_wR_factor_ref 0.0894
_reflns_d_resolution_high 0.721
_reflns_d_resolution_low 12.434
_reflns_Friedel_coverage 0.000
_reflns_limit_h_max 26
_reflns_limit_h_min -25
_reflns_limit_k_max 21
_reflns_limit_k_min -21
_reflns_limit_l_max 25
_reflns_limit_l_min -29
_reflns_number_gt 13243
_reflns_number_total 16911
_reflns_threshold_expression 'I > 2\s(I)'
_cod_data_source_file d3sc03746k2.cif
_cod_data_source_block ah141zkzk-2
_cod_depositor_comments 'Adding full bibliography for 1570572--1570581.cif.'
_cod_original_formula_sum 'C54 H101 Ce K O0.50 Si4'
_cod_database_code 1570578
_shelx_shelxl_version_number 2018/3
_shelx_space_group_comment
;
The symmetry employed for this shelxl refinement is uniquely defined
by the following loop, which should always be used as a source of
symmetry information in preference to the above space-group names.
They are only intended as comments.
;
_olex2_refinement_description
;
1. Fixed Uiso
 At 1.2 times of:
  All C(H) groups, All C(H,H) groups
 At 1.5 times of:
  All C(H,H,H) groups
2. Others
 Fixed Sof: O1(0.5) C53(0.5) H53A(0.5) H53B(0.5) C55(0.5) H55A(0.5) H55B(0.5)
 C56(0.5) H56A(0.5) H56B(0.5) H56C(0.5) C54(0.5) H54A(0.5) H54B(0.5) H54C(0.5)
3.a Ternary CH refined with riding coordinates:
 C29(H29), C32(H32), C23(H23), C44(H44), C50(H50), C41(H41), C17(H17),
 C38(H38), C35(H35), C26(H26), C20(H20), C47(H47)
3.b Secondary CH2 refined with riding coordinates:
 C53(H53A,H53B), C55(H55A,H55B)
3.c Aromatic/amide H refined with riding coordinates:
 C12(H12), C13(H13), C5(H5), C4(H4), C11(H11), C2(H2), C7(H7), C16(H16),
 C10(H10), C8(H8), C3(H3), C15(H15)
3.d Idealised Me refined as rotating group:
 C34(H34A,H34B,H34C), C52(H52A,H52B,H52C), C31(H31A,H31B,H31C), C30(H30A,H30B,
 H30C), C37(H37A,H37B,H37C), C43(H43A,H43B,H43C), C28(H28A,H28B,H28C), C51(H51A,
 H51B,H51C), C21(H21A,H21B,H21C), C33(H33A,H33B,H33C), C18(H18A,H18B,H18C),
 C24(H24A,H24B,H24C), C25(H25A,H25B,H25C), C45(H45A,H45B,H45C), C22(H22A,H22B,
 H22C), C27(H27A,H27B,H27C), C39(H39A,H39B,H39C), C46(H46A,H46B,H46C), C19(H19A,
 H19B,H19C), C42(H42A,H42B,H42C), C48(H48A,H48B,H48C), C40(H40A,H40B,H40C),
 C36(H36A,H36B,H36C), C49(H49A,H49B,H49C), C56(H56A,H56B,H56C), C54(H54A,H54B,
 H54C)
;
_olex2_exptl_crystal_mounting_method 'The crystal was mounted on a MITIGEN holdern in mineral oil'
_olex2_submission_special_instructions 'No special instructions were received'

loop_
_space_group_symop_operation_xyz
'x, y, z'
'-x, y+1/2, -z+1/2'
'-x, -y, -z'
'x, -y-1/2, z-1/2'

loop_
_atom_site_label
_atom_site_type_symbol
_atom_site_fract_x
_atom_site_fract_y
_atom_site_fract_z
_atom_site_U_iso_or_equiv
_atom_site_adp_type
_atom_site_occupancy
_atom_site_site_symmetry_order
_atom_site_calc_flag
_atom_site_refinement_flags_posn
_atom_site_refinement_flags_adp
_atom_site_refinement_flags_occupancy
_atom_site_disorder_assembly
_atom_site_disorder_group
Ce1 Ce 0.24684(2) 0.33877(2) 0.51566(2) 0.01957(4) Uani 1 1 d . . . . .
K1 K 0.22119(3) 0.25842(5) 0.74022(3) 0.04291(14) Uani 1 1 d . . . . .
Si1 Si 0.27386(3) 0.53373(4) 0.69179(3) 0.02476(12) Uani 1 1 d . . . . .
Si2 Si 0.07335(3) 0.19472(4) 0.55374(3) 0.02479(12) Uani 1 1 d . . . . .
Si3 Si 0.43799(3) 0.28958(4) 0.46611(3) 0.02665(13) Uani 1 1 d . . . . .
Si4 Si 0.17220(3) 0.55520(4) 0.36137(3) 0.02866(13) Uani 1 1 d . . . . .
C12 C 0.18706(10) 0.28591(14) 0.38042(11) 0.0218(4) Uani 1 1 d . . . . .
H12 H 0.149128 0.255224 0.365941 0.026 Uiso 1 1 calc R U . . .
C9 C 0.34899(10) 0.31428(15) 0.44507(11) 0.0236(4) Uani 1 1 d . . . . .
C13 C 0.17751(10) 0.37669(15) 0.37665(11) 0.0241(4) Uani 1 1 d . . . . .
H13 H 0.135145 0.390777 0.356946 0.029 Uiso 1 1 calc R U . . .
C5 C 0.20726(10) 0.19688(14) 0.58608(11) 0.0231(4) Uani 1 1 d . . . . .
H5 H 0.196271 0.141100 0.569467 0.028 Uiso 1 1 calc R U . . .
C4 C 0.27364(10) 0.20505(14) 0.61446(11) 0.0231(4) Uani 1 1 d . . . . .
H4 H 0.295523 0.153631 0.611674 0.028 Uiso 1 1 calc R U . . .
C11 C 0.24072(10) 0.23102(14) 0.40102(11) 0.0219(4) Uani 1 1 d . . . . .
H11 H 0.229417 0.172846 0.397154 0.026 Uiso 1 1 calc R U . . .
C2 C 0.30727(10) 0.36078(14) 0.66320(11) 0.0235(4) Uani 1 1 d . . . . .
H2 H 0.345819 0.385722 0.686164 0.028 Uiso 1 1 calc R U . . .
C6 C 0.15292(10) 0.25213(14) 0.57641(11) 0.0229(4) Uani 1 1 d . . . . .
C7 C 0.14838(10) 0.34200(14) 0.59119(11) 0.0228(4) Uani 1 1 d . . . . .
H7 H 0.106551 0.361609 0.576663 0.027 Uiso 1 1 calc R U . . .
C16 C 0.33544(10) 0.40458(15) 0.44481(12) 0.0247(4) Uani 1 1 d . . . . .
H16 H 0.372311 0.436138 0.463213 0.030 Uiso 1 1 calc R U . . .
C10 C 0.30760(10) 0.24266(14) 0.42615(11) 0.0230(4) Uani 1 1 d . . . . .
H10 H 0.329579 0.190364 0.431466 0.028 Uiso 1 1 calc R U . . .
C1 C 0.25605(10) 0.42041(14) 0.65423(11) 0.0226(4) Uani 1 1 d . . . . .
C8 C 0.18999(10) 0.40970(14) 0.62188(11) 0.0224(4) Uani 1 1 d . . . . .
H8 H 0.168101 0.461823 0.620593 0.027 Uiso 1 1 calc R U . . .
C14 C 0.21553(10) 0.45122(14) 0.39501(11) 0.0243(4) Uani 1 1 d . . . . .
C3 C 0.31457(10) 0.27264(14) 0.64598(11) 0.0237(4) Uani 1 1 d . . . . .
H3 H 0.356979 0.254896 0.658639 0.028 Uiso 1 1 calc R U . . .
C29 C 0.00810(10) 0.26963(15) 0.50368(12) 0.0264(4) Uani 1 1 d . . . . .
H29 H 0.003058 0.315167 0.538245 0.032 Uiso 1 1 calc R U . . .
C15 C 0.28222(10) 0.45981(14) 0.42467(11) 0.0247(4) Uani 1 1 d . . . . .
H15 H 0.293795 0.517511 0.433011 0.030 Uiso 1 1 calc R U . . .
C32 C 0.05646(11) 0.16491(17) 0.64615(14) 0.0331(5) Uani 1 1 d . . . . .
H32 H 0.095029 0.135448 0.672474 0.040 Uiso 1 1 calc R U . . .
C23 C 0.27697(13) 0.60897(17) 0.61301(14) 0.0356(5) Uani 1 1 d . . . . .
H23 H 0.241780 0.591473 0.573232 0.043 Uiso 1 1 calc R U . . .
C44 C 0.22265(13) 0.65390(16) 0.39727(15) 0.0363(5) Uani 1 1 d . . . . .
H44 H 0.242788 0.640731 0.447926 0.044 Uiso 1 1 calc R U . . .
C50 C 0.09247(12) 0.56785(17) 0.38977(14) 0.0349(5) Uani 1 1 d . . . . .
H50 H 0.082955 0.629918 0.386146 0.042 Uiso 1 1 calc R U . . .
C41 C 0.48194(11) 0.36891(18) 0.53697(13) 0.0323(5) Uani 1 1 d . . . . .
H41 H 0.475125 0.426442 0.514770 0.039 Uiso 1 1 calc R U . . .
C34 C 0.04791(13) 0.2435(2) 0.69294(14) 0.0415(6) Uani 1 1 d . . . . .
H34A H 0.082626 0.283112 0.694294 0.062 Uiso 1 1 calc R U . . .
H34B H 0.047476 0.224662 0.741446 0.062 Uiso 1 1 calc R U . . .
H34C H 0.008277 0.271756 0.672373 0.062 Uiso 1 1 calc R U . . .
C52 C 0.09894(13) 0.54519(18) 0.47012(15) 0.0401(6) Uani 1 1 d . . . . .
H52A H 0.110595 0.485399 0.477715 0.060 Uiso 1 1 calc R U . . .
H52B H 0.058922 0.555167 0.483893 0.060 Uiso 1 1 calc R U . . .
H52C H 0.131360 0.580783 0.499178 0.060 Uiso 1 1 calc R U . . .
C17 C 0.20975(12) 0.56904(17) 0.74262(14) 0.0360(5) Uani 1 1 d . . . . .
H17 H 0.229422 0.614759 0.776110 0.043 Uiso 1 1 calc R U . . .
C31 C 0.02288(13) 0.31533(18) 0.43745(14) 0.0375(6) Uani 1 1 d . . . . .
H31A H 0.064519 0.341174 0.450202 0.056 Uiso 1 1 calc R U . . .
H31B H -0.008478 0.359482 0.421364 0.056 Uiso 1 1 calc R U . . .
H31C H 0.021902 0.274125 0.399065 0.056 Uiso 1 1 calc R U . . .
C38 C 0.46901(12) 0.30776(19) 0.38005(14) 0.0357(5) Uani 1 1 d . . . . .
H38 H 0.514387 0.292145 0.391452 0.043 Uiso 1 1 calc R U . . .
C35 C 0.45412(12) 0.17144(16) 0.49255(14) 0.0335(5) Uani 1 1 d . . . . .
H35 H 0.425607 0.137507 0.455113 0.040 Uiso 1 1 calc R U . . .
C30 C -0.05720(11) 0.22500(18) 0.48119(15) 0.0372(6) Uani 1 1 d . . . . .
H30A H -0.055072 0.181030 0.445764 0.056 Uiso 1 1 calc R U . . .
H30B H -0.088982 0.266972 0.460613 0.056 Uiso 1 1 calc R U . . .
H30C H -0.068356 0.199107 0.523136 0.056 Uiso 1 1 calc R U . . .
C37 C 0.43764(15) 0.14596(19) 0.56485(17) 0.0463(7) Uani 1 1 d . . . . .
H37A H 0.466360 0.174432 0.604026 0.069 Uiso 1 1 calc R U . . .
H37B H 0.441679 0.084426 0.571151 0.069 Uiso 1 1 calc R U . . .
H37C H 0.394552 0.163012 0.564770 0.069 Uiso 1 1 calc R U . . .
C26 C 0.07169(11) 0.09074(15) 0.49903(15) 0.0338(5) Uani 1 1 d . . . . .
H26 H 0.026611 0.073727 0.486378 0.041 Uiso 1 1 calc R U . . .
C20 C 0.35492(12) 0.53664(17) 0.75761(14) 0.0381(6) Uani 1 1 d . . . . .
H20 H 0.385804 0.513709 0.730839 0.046 Uiso 1 1 calc R U . . .
C43 C 0.45617(13) 0.3730(2) 0.60644(15) 0.0428(6) Uani 1 1 d . . . . .
H43A H 0.410710 0.381135 0.594119 0.064 Uiso 1 1 calc R U . . .
H43B H 0.475673 0.420570 0.635844 0.064 Uiso 1 1 calc R U . . .
H43C H 0.465916 0.320007 0.633053 0.064 Uiso 1 1 calc R U . . .
C28 C 0.10676(14) 0.01255(18) 0.5401(2) 0.0540(8) Uani 1 1 d . . . . .
H28A H 0.152062 0.021057 0.547288 0.081 Uiso 1 1 calc R U . . .
H28B H 0.094854 -0.039083 0.512094 0.081 Uiso 1 1 calc R U . . .
H28C H 0.095217 0.006946 0.586399 0.081 Uiso 1 1 calc R U . . .
C47 C 0.15553(15) 0.5482(2) 0.25848(14) 0.0454(7) Uani 1 1 d . . . . .
H47 H 0.123075 0.503025 0.244662 0.054 Uiso 1 1 calc R U . . .
C51 C 0.03469(13) 0.5238(2) 0.34253(17) 0.0454(7) Uani 1 1 d . . . . .
H51A H 0.027521 0.546830 0.294097 0.068 Uiso 1 1 calc R U . . .
H51B H -0.002267 0.534031 0.362521 0.068 Uiso 1 1 calc R U . . .
H51C H 0.042371 0.462670 0.341175 0.068 Uiso 1 1 calc R U . . .
C21 C 0.36024(16) 0.4797(2) 0.82477(15) 0.0518(8) Uani 1 1 d . . . . .
H21A H 0.334061 0.503184 0.855567 0.078 Uiso 1 1 calc R U . . .
H21B H 0.403917 0.477896 0.850902 0.078 Uiso 1 1 calc R U . . .
H21C H 0.346078 0.422235 0.810127 0.078 Uiso 1 1 calc R U . . .
C33 C 0.00102(14) 0.1006(2) 0.64541(17) 0.0517(8) Uani 1 1 d . . . . .
H33A H -0.038848 0.128236 0.624622 0.078 Uiso 1 1 calc R U . . .
H33B H 0.000963 0.082937 0.694279 0.078 Uiso 1 1 calc R U . . .
H33C H 0.006538 0.050878 0.616864 0.078 Uiso 1 1 calc R U . . .
C18 C 0.19153(17) 0.4976(2) 0.79045(17) 0.0573(8) Uani 1 1 d . . . . .
H18A H 0.168369 0.453130 0.760219 0.086 Uiso 1 1 calc R U . . .
H18B H 0.165213 0.521370 0.820968 0.086 Uiso 1 1 calc R U . . .
H18C H 0.229539 0.473429 0.820220 0.086 Uiso 1 1 calc R U . . .
C24 C 0.33815(13) 0.5939(2) 0.58580(16) 0.0463(7) Uani 1 1 d . . . . .
H24A H 0.374066 0.614453 0.621436 0.070 Uiso 1 1 calc R U . . .
H24B H 0.335826 0.624682 0.540987 0.070 Uiso 1 1 calc R U . . .
H24C H 0.343096 0.533208 0.577824 0.070 Uiso 1 1 calc R U . . .
C25 C 0.26851(18) 0.7066(2) 0.6237(2) 0.0597(9) Uani 1 1 d . . . . .
H25A H 0.227651 0.716997 0.635252 0.090 Uiso 1 1 calc R U . . .
H25B H 0.270901 0.736679 0.579754 0.090 Uiso 1 1 calc R U . . .
H25C H 0.301702 0.726941 0.662766 0.090 Uiso 1 1 calc R U . . .
C45 C 0.27727(15) 0.6740(2) 0.35917(19) 0.0501(7) Uani 1 1 d . . . . .
H45A H 0.302840 0.623143 0.358676 0.075 Uiso 1 1 calc R U . . .
H45B H 0.303275 0.719491 0.384807 0.075 Uiso 1 1 calc R U . . .
H45C H 0.259951 0.692148 0.310115 0.075 Uiso 1 1 calc R U . . .
C22 C 0.37719(15) 0.6295(2) 0.78076(19) 0.0570(9) Uani 1 1 d . . . . .
H22A H 0.376266 0.664131 0.738226 0.085 Uiso 1 1 calc R U . . .
H22B H 0.419946 0.627739 0.809583 0.085 Uiso 1 1 calc R U . . .
H22C H 0.349183 0.654191 0.808841 0.085 Uiso 1 1 calc R U . . .
C27 C 0.09143(14) 0.1023(2) 0.42612(18) 0.0498(8) Uani 1 1 d . . . . .
H27A H 0.063348 0.142996 0.396731 0.075 Uiso 1 1 calc R U . . .
H27B H 0.088814 0.047630 0.401401 0.075 Uiso 1 1 calc R U . . .
H27C H 0.134513 0.123421 0.434485 0.075 Uiso 1 1 calc R U . . .
C39 C 0.43656(15) 0.2489(3) 0.31808(16) 0.0550(8) Uani 1 1 d . . . . .
H39A H 0.444388 0.189530 0.332296 0.082 Uiso 1 1 calc R U . . .
H39B H 0.453462 0.260343 0.275741 0.082 Uiso 1 1 calc R U . . .
H39C H 0.391387 0.259648 0.307198 0.082 Uiso 1 1 calc R U . . .
C46 C 0.18389(16) 0.73748(19) 0.3994(2) 0.0583(9) Uani 1 1 d . . . . .
H46A H 0.159751 0.750264 0.351398 0.087 Uiso 1 1 calc R U . . .
H46B H 0.212519 0.784476 0.416277 0.087 Uiso 1 1 calc R U . . .
H46C H 0.155265 0.729766 0.431721 0.087 Uiso 1 1 calc R U . . .
C19 C 0.14733(14) 0.6082(2) 0.69792(18) 0.0506(7) Uani 1 1 d . . . . .
H19A H 0.157347 0.650486 0.664724 0.076 Uiso 1 1 calc R U . . .
H19B H 0.124057 0.635258 0.730156 0.076 Uiso 1 1 calc R U . . .
H19C H 0.121746 0.563148 0.671075 0.076 Uiso 1 1 calc R U . . .
C42 C 0.55469(13) 0.3550(2) 0.55646(18) 0.0542(8) Uani 1 1 d . . . . .
H42A H 0.564241 0.303405 0.585128 0.081 Uiso 1 1 calc R U . . .
H42B H 0.574777 0.403711 0.583776 0.081 Uiso 1 1 calc R U . . .
H42C H 0.570451 0.349198 0.512649 0.081 Uiso 1 1 calc R U . . .
C48 C 0.1268(2) 0.6312(2) 0.22007(18) 0.0653(10) Uani 1 1 d . . . . .
H48A H 0.090766 0.648893 0.239366 0.098 Uiso 1 1 calc R U . . .
H48B H 0.113163 0.620523 0.168844 0.098 Uiso 1 1 calc R U . . .
H48C H 0.158401 0.676212 0.227996 0.098 Uiso 1 1 calc R U . . .
C40 C 0.46506(18) 0.4026(2) 0.35501(19) 0.0614(9) Uani 1 1 d . . . . .
H40A H 0.421151 0.420418 0.342971 0.092 Uiso 1 1 calc R U . . .
H40B H 0.483406 0.408146 0.312962 0.092 Uiso 1 1 calc R U . . .
H40C H 0.488172 0.438386 0.393449 0.092 Uiso 1 1 calc R U . . .
O1 O 0.35086(19) -0.0694(3) 0.60479(18) 0.0549(12) Uani 0.5 1 d . . P . .
C36 C 0.52228(14) 0.1411(2) 0.49148(19) 0.0523(8) Uani 1 1 d . . . . .
H36A H 0.531247 0.152684 0.444547 0.078 Uiso 1 1 calc R U . . .
H36B H 0.525832 0.080149 0.501131 0.078 Uiso 1 1 calc R U . . .
H36C H 0.552319 0.171685 0.528074 0.078 Uiso 1 1 calc R U . . .
C49 C 0.21433(19) 0.5183(3) 0.22953(16) 0.0635(10) Uani 1 1 d . . . . .
H49A H 0.246522 0.562564 0.238656 0.095 Uiso 1 1 calc R U . . .
H49B H 0.201884 0.507941 0.178157 0.095 Uiso 1 1 calc R U . . .
H49C H 0.231098 0.466022 0.253817 0.095 Uiso 1 1 calc R U . . .
C53 C 0.3011(4) -0.0548(5) 0.5617(4) 0.070(2) Uani 0.5 1 d . . P . .
H53A H 0.280894 -0.011472 0.586426 0.085 Uiso 0.5 1 calc R U P . .
H53B H 0.276633 -0.107292 0.563392 0.085 Uiso 0.5 1 calc R U P . .
C55 C 0.3708(4) -0.0764(7) 0.6736(4) 0.081(3) Uani 0.5 1 d . . P . .
H55A H 0.370897 -0.016891 0.689902 0.098 Uiso 0.5 1 calc R U P . .
H55B H 0.334841 -0.103149 0.688697 0.098 Uiso 0.5 1 calc R U P . .
C56 C 0.4164(5) -0.1073(8) 0.7159(4) 0.120(4) Uani 0.5 1 d . . P . .
H56A H 0.422769 -0.165907 0.702152 0.180 Uiso 0.5 1 calc R U P . .
H56B H 0.408454 -0.106385 0.764192 0.180 Uiso 0.5 1 calc R U P . .
H56C H 0.453970 -0.073901 0.714770 0.180 Uiso 0.5 1 calc R U P . .
C54 C 0.2844(4) -0.0315(6) 0.4931(3) 0.070(2) Uani 0.5 1 d . . P . .
H54A H 0.277318 -0.082141 0.462857 0.105 Uiso 0.5 1 calc R U P . .
H54B H 0.317867 0.002622 0.480428 0.105 Uiso 0.5 1 calc R U P . .
H54C H 0.245860 0.002030 0.485775 0.105 Uiso 0.5 1 calc R U P . .

loop_
_atom_site_aniso_label
_atom_site_aniso_U_11
_atom_site_aniso_U_22
_atom_site_aniso_U_33
_atom_site_aniso_U_23
_atom_site_aniso_U_13
_atom_site_aniso_U_12
Ce1 0.02349(6) 0.02109(6) 0.01398(5) -0.00052(4) 0.00366(4) -0.00224(5)
K1 0.0518(3) 0.0583(4) 0.0218(2) -0.0003(2) 0.0151(2) -0.0090(3)
Si1 0.0292(3) 0.0232(3) 0.0208(3) -0.0045(2) 0.0028(2) -0.0039(2)
Si2 0.0228(3) 0.0225(3) 0.0291(3) -0.0010(2) 0.0055(2) -0.0042(2)
Si3 0.0207(3) 0.0332(3) 0.0258(3) -0.0009(3) 0.0043(2) -0.0022(2)
Si4 0.0339(3) 0.0266(3) 0.0246(3) 0.0066(2) 0.0045(2) 0.0039(3)
C12 0.0221(9) 0.0273(11) 0.0161(9) -0.0023(8) 0.0040(7) -0.0031(8)
C9 0.0215(9) 0.0294(11) 0.0197(9) 0.0006(8) 0.0040(8) -0.0020(8)
C13 0.0236(10) 0.0304(11) 0.0168(9) 0.0022(8) 0.0014(7) 0.0022(9)
C5 0.0262(10) 0.0217(10) 0.0213(9) -0.0009(8) 0.0045(8) -0.0046(8)
C4 0.0265(10) 0.0232(10) 0.0197(9) 0.0016(8) 0.0052(8) 0.0028(8)
C11 0.0257(10) 0.0221(10) 0.0179(9) -0.0037(8) 0.0044(8) -0.0036(8)
C2 0.0252(10) 0.0276(11) 0.0166(9) -0.0024(8) 0.0017(8) -0.0042(8)
C6 0.0250(10) 0.0236(10) 0.0204(9) -0.0014(8) 0.0054(8) -0.0043(8)
C7 0.0231(9) 0.0246(10) 0.0211(9) -0.0006(8) 0.0055(7) -0.0014(8)
C16 0.0225(9) 0.0273(11) 0.0244(10) 0.0014(8) 0.0053(8) -0.0050(8)
C10 0.0247(10) 0.0241(10) 0.0204(9) -0.0022(8) 0.0054(8) 0.0005(8)
C1 0.0281(10) 0.0238(10) 0.0154(9) -0.0029(8) 0.0035(8) -0.0036(8)
C8 0.0268(10) 0.0210(10) 0.0195(9) -0.0025(8) 0.0054(8) -0.0008(8)
C14 0.0294(10) 0.0255(11) 0.0183(9) 0.0031(8) 0.0054(8) 0.0009(9)
C3 0.0256(10) 0.0271(11) 0.0172(9) 0.0021(8) 0.0018(8) 0.0016(8)
C29 0.0259(10) 0.0266(11) 0.0264(10) -0.0027(9) 0.0046(8) -0.0032(9)
C15 0.0298(11) 0.0212(10) 0.0231(10) 0.0026(8) 0.0057(8) -0.0024(8)
C32 0.0290(11) 0.0359(13) 0.0344(12) 0.0080(10) 0.0067(9) -0.0033(10)
C23 0.0411(13) 0.0334(13) 0.0313(12) 0.0029(10) 0.0057(10) -0.0102(11)
C44 0.0425(14) 0.0248(12) 0.0422(14) 0.0050(10) 0.0105(11) -0.0014(10)
C50 0.0339(12) 0.0282(12) 0.0412(14) 0.0072(10) 0.0046(10) 0.0070(10)
C41 0.0244(10) 0.0412(13) 0.0306(12) -0.0025(10) 0.0044(9) -0.0078(10)
C34 0.0421(14) 0.0529(17) 0.0328(13) 0.0063(12) 0.0155(11) 0.0020(12)
C52 0.0426(14) 0.0388(14) 0.0420(14) 0.0046(12) 0.0163(12) 0.0074(12)
C17 0.0420(13) 0.0345(13) 0.0329(12) -0.0125(10) 0.0114(10) -0.0068(11)
C31 0.0356(13) 0.0424(15) 0.0343(13) 0.0056(11) 0.0071(10) -0.0013(11)
C38 0.0271(11) 0.0491(15) 0.0330(12) -0.0035(11) 0.0109(10) -0.0048(11)
C35 0.0284(11) 0.0350(13) 0.0363(13) -0.0016(10) 0.0056(10) 0.0043(10)
C30 0.0271(11) 0.0362(13) 0.0449(14) 0.0001(11) -0.0001(10) -0.0044(10)
C37 0.0521(16) 0.0406(16) 0.0482(16) 0.0125(13) 0.0150(13) 0.0086(13)
C26 0.0284(11) 0.0237(11) 0.0491(14) -0.0082(10) 0.0077(10) -0.0085(9)
C20 0.0371(13) 0.0343(13) 0.0364(13) -0.0131(11) -0.0067(10) 0.0012(11)
C43 0.0403(14) 0.0539(17) 0.0350(13) -0.0103(13) 0.0095(11) -0.0174(13)
C28 0.0412(15) 0.0238(13) 0.094(3) -0.0063(15) 0.0069(16) -0.0023(11)
C47 0.0623(18) 0.0435(16) 0.0268(12) 0.0084(11) 0.0017(12) 0.0127(14)
C51 0.0363(14) 0.0438(16) 0.0521(17) 0.0073(13) 0.0003(12) 0.0069(12)
C21 0.0620(19) 0.0524(18) 0.0312(14) -0.0048(13) -0.0117(13) 0.0059(15)
C33 0.0449(15) 0.062(2) 0.0474(16) 0.0180(15) 0.0092(13) -0.0184(14)
C18 0.069(2) 0.071(2) 0.0391(16) 0.0018(15) 0.0290(15) -0.0084(17)
C24 0.0459(15) 0.0568(18) 0.0391(14) -0.0052(13) 0.0153(12) -0.0188(14)
C25 0.081(2) 0.0332(16) 0.066(2) 0.0107(15) 0.0200(19) -0.0039(15)
C45 0.0479(16) 0.0419(17) 0.063(2) 0.0183(14) 0.0166(15) -0.0035(13)
C22 0.0490(17) 0.0493(18) 0.061(2) -0.0242(16) -0.0132(15) -0.0083(14)
C27 0.0510(16) 0.0418(16) 0.0645(19) -0.0238(14) 0.0301(15) -0.0194(13)
C39 0.0522(17) 0.083(2) 0.0322(14) -0.0100(15) 0.0137(12) -0.0189(17)
C46 0.0610(19) 0.0285(14) 0.088(3) -0.0031(15) 0.0220(18) 0.0018(13)
C19 0.0436(15) 0.0446(17) 0.066(2) -0.0129(15) 0.0161(14) 0.0084(13)
C42 0.0257(12) 0.081(2) 0.0535(18) -0.0170(17) 0.0030(12) -0.0075(14)
C48 0.099(3) 0.056(2) 0.0375(16) 0.0199(15) 0.0052(17) 0.022(2)
C40 0.080(2) 0.060(2) 0.056(2) 0.0095(16) 0.0391(18) -0.0055(18)
O1 0.048(2) 0.098(4) 0.0155(16) -0.0129(19) -0.0008(15) 0.003(2)
C36 0.0380(14) 0.0575(19) 0.064(2) 0.0094(16) 0.0163(14) 0.0165(13)
C49 0.086(2) 0.077(2) 0.0305(14) 0.0054(15) 0.0187(15) 0.021(2)
C53 0.073(5) 0.043(4) 0.077(5) 0.027(4) -0.023(4) -0.005(3)
C55 0.059(4) 0.117(7) 0.056(4) 0.015(5) -0.014(3) 0.015(5)
C56 0.138(9) 0.150(10) 0.044(4) -0.019(6) -0.041(5) 0.038(8)
C54 0.067(4) 0.115(7) 0.023(3) 0.004(3) 0.001(3) -0.001(4)

loop_
_atom_type_symbol
_atom_type_description
_atom_type_scat_dispersion_real
_atom_type_scat_dispersion_imag
_atom_type_scat_source
C C 0.0033 0.0016 'International Tables Vol C Tables 4.2.6.8 and 6.1.1.4'
H H 0.0000 0.0000 'International Tables Vol C Tables 4.2.6.8 and 6.1.1.4'
Ce Ce -0.2486 2.6331 'International Tables Vol C Tables 4.2.6.8 and 6.1.1.4'
K K 0.2009 0.2494 'International Tables Vol C Tables 4.2.6.8 and 6.1.1.4'
O O 0.0106 0.0060 'International Tables Vol C Tables 4.2.6.8 and 6.1.1.4'
Si Si 0.0817 0.0704 'International Tables Vol C Tables 4.2.6.8 and 6.1.1.4'

loop_
_exptl_crystal_face_index_h
_exptl_crystal_face_index_k
_exptl_crystal_face_index_l
_exptl_crystal_face_perp_dist
-1 0 0 0.1690
1 0 0 0.2130
-1 0 4 0.2820
3 0 -5 0.2830
0 1 0 0.1270
0 -1 0 0.1070
-1 -10 -3 0.1330
-1 4 -3 0.2430
-4 0 3 0.2190
3 -5 7 0.2700

loop_
_geom_angle_atom_site_label_1
_geom_angle_atom_site_label_2
_geom_angle_atom_site_label_3
_geom_angle
_geom_angle_site_symmetry_1
_geom_angle_site_symmetry_3
_geom_angle_publ_flag
C12 Ce1 C9 77.05(6) . . ?
C12 Ce1 C13 29.85(7) . . ?
C12 Ce1 C5 94.50(6) . . ?
C12 Ce1 C4 113.24(6) . . ?
C12 Ce1 C2 169.26(6) . . ?
C12 Ce1 C6 90.17(6) . . ?
C12 Ce1 C7 103.10(6) . . ?
C12 Ce1 C16 83.82(6) . . ?
C12 Ce1 C10 57.19(6) . . ?
C12 Ce1 C1 155.67(6) . . ?
C12 Ce1 C8 126.93(6) . . ?
C12 Ce1 C14 56.56(6) . . ?
C12 Ce1 C3 140.55(7) . . ?
C12 Ce1 C15 76.04(6) . . ?
C9 Ce1 C2 103.95(6) . . ?
C9 Ce1 C6 144.26(6) . . ?
C9 Ce1 C1 125.39(6) . . ?
C9 Ce1 C14 77.19(6) . . ?
C13 Ce1 C9 84.09(6) . . ?
C13 Ce1 C5 117.24(6) . . ?
C13 Ce1 C2 160.16(7) . . ?
C13 Ce1 C6 101.28(6) . . ?
C13 Ce1 C7 99.56(6) . . ?
C13 Ce1 C1 133.02(6) . . ?
C13 Ce1 C14 29.14(6) . . ?
C5 Ce1 C9 117.69(6) . . ?
C5 Ce1 C2 75.47(6) . . ?
C5 Ce1 C6 29.22(6) . . ?
C5 Ce1 C1 83.24(6) . . ?
C5 Ce1 C14 145.35(6) . . ?
C4 Ce1 C9 98.44(6) . . ?
C4 Ce1 C13 141.70(7) . . ?
C4 Ce1 C5 29.54(6) . . ?
C4 Ce1 C2 56.03(6) . . ?
C4 Ce1 C6 55.99(6) . . ?
C4 Ce1 C7 74.95(6) . . ?
C4 Ce1 C10 87.20(6) . . ?
C4 Ce1 C1 75.67(6) . . ?
C4 Ce1 C8 82.56(6) . . ?
C4 Ce1 C14 169.41(6) . . ?
C4 Ce1 C3 29.60(6) . . ?
C11 Ce1 C12 30.23(6) . . ?
C11 Ce1 C9 56.73(6) . . ?
C11 Ce1 C13 56.95(6) . . ?
C11 Ce1 C5 85.83(6) . . ?
C11 Ce1 C4 92.52(6) . . ?
C11 Ce1 C2 142.41(6) . . ?
C11 Ce1 C6 96.48(6) . . ?
C11 Ce1 C7 120.35(6) . . ?
C11 Ce1 C16 76.14(6) . . ?
C11 Ce1 C10 30.04(6) . . ?
C11 Ce1 C1 168.13(6) . . ?
C11 Ce1 C8 149.57(6) . . ?
C11 Ce1 C14 77.00(6) . . ?
C11 Ce1 C3 113.98(6) . . ?
C11 Ce1 C15 83.96(6) . . ?
C2 Ce1 C6 82.91(6) . . ?
C2 Ce1 C1 28.80(6) . . ?
C2 Ce1 C14 134.19(6) . . ?
C6 Ce1 C1 76.04(6) . . ?
C7 Ce1 C9 172.96(7) . . ?
C7 Ce1 C5 55.28(6) . . ?
C7 Ce1 C2 74.56(6) . . ?
C7 Ce1 C6 29.23(6) . . ?
C7 Ce1 C1 55.92(6) . . ?
C7 Ce1 C14 108.90(6) . . ?
C16 Ce1 C9 29.67(7) . . ?
C16 Ce1 C13 75.51(6) . . ?
C16 Ce1 C5 146.83(7) . . ?
C16 Ce1 C4 122.74(6) . . ?
C16 Ce1 C2 102.39(6) . . ?
C16 Ce1 C6 172.59(6) . . ?
C16 Ce1 C7 157.16(6) . . ?
C16 Ce1 C10 55.81(7) . . ?
C16 Ce1 C1 111.09(6) . . ?
C16 Ce1 C8 131.30(6) . . ?
C16 Ce1 C14 56.63(6) . . ?
C16 Ce1 C3 106.41(6) . . ?
C16 Ce1 C15 29.76(6) . . ?
C10 Ce1 C9 29.32(6) . . ?
C10 Ce1 C13 76.51(6) . . ?
C10 Ce1 C5 95.62(6) . . ?
C10 Ce1 C2 119.12(6) . . ?
C10 Ce1 C6 117.12(6) . . ?
C10 Ce1 C7 145.66(6) . . ?
C10 Ce1 C1 147.10(6) . . ?
C10 Ce1 C8 169.75(6) . . ?
C10 Ce1 C14 84.41(6) . . ?
C8 Ce1 C9 153.66(6) . . ?
C8 Ce1 C13 111.44(6) . . ?
C8 Ce1 C5 75.13(6) . . ?
C8 Ce1 C2 54.83(6) . . ?
C8 Ce1 C6 56.03(6) . . ?
C8 Ce1 C7 29.46(6) . . ?
C8 Ce1 C1 29.20(6) . . ?
C8 Ce1 C14 105.69(6) . . ?
C14 Ce1 C6 123.01(6) . . ?
C14 Ce1 C1 114.77(6) . . ?
C3 Ce1 C9 93.18(6) . . ?
C3 Ce1 C13 170.40(7) . . ?
C3 Ce1 C5 56.12(6) . . ?
C3 Ce1 C2 29.36(6) . . ?
C3 Ce1 C6 75.65(6) . . ?
C3 Ce1 C7 82.24(6) . . ?
C3 Ce1 C10 96.64(6) . . ?
C3 Ce1 C1 55.57(6) . . ?
C3 Ce1 C8 74.65(6) . . ?
C3 Ce1 C14 158.46(6) . . ?
C15 Ce1 C9 56.79(7) . . ?
C15 Ce1 C13 55.50(6) . . ?
C15 Ce1 C5 169.73(6) . . ?
C15 Ce1 C4 152.19(6) . . ?
C15 Ce1 C2 113.66(6) . . ?
C15 Ce1 C6 151.79(6) . . ?
C15 Ce1 C7 130.21(6) . . ?
C15 Ce1 C10 75.99(7) . . ?
C15 Ce1 C1 107.03(6) . . ?
C15 Ce1 C8 113.67(6) . . ?
C15 Ce1 C14 29.58(6) . . ?
C15 Ce1 C3 129.92(6) . . ?
C12 K1 C5 142.48(6) 4_566 . ?
C12 K1 C11 27.58(6) 4_566 4_566 ?
C12 K1 C2 147.05(6) 4_566 . ?
C12 K1 C6 136.03(6) 4_566 . ?
C12 K1 C7 135.35(6) 4_566 . ?
C12 K1 C1 140.36(6) 4_566 . ?
C12 K1 C8 137.20(6) 4_566 . ?
C5 K1 C2 69.37(6) . . ?
C5 K1 C6 26.81(6) . . ?
C5 K1 C7 49.33(6) . . ?
C5 K1 C1 75.03(6) . . ?
C5 K1 C8 66.22(6) . . ?
C4 K1 C12 149.22(6) . 4_566 ?
C4 K1 C5 27.45(6) . . ?
C4 K1 C11 147.05(6) . 4_566 ?
C4 K1 C2 52.04(6) . . ?
C4 K1 C6 51.39(6) . . ?
C4 K1 C7 66.69(6) . . ?
C4 K1 C1 68.73(6) . . ?
C4 K1 C8 72.79(6) . . ?
C4 K1 C3 27.66(6) . . ?
C11 K1 C5 164.58(7) 4_566 . ?
C11 K1 C2 119.50(6) 4_566 . ?
C11 K1 C6 160.60(6) 4_566 . ?
C11 K1 C7 144.36(6) 4_566 . ?
C11 K1 C1 118.80(6) 4_566 . ?
C11 K1 C8 129.21(6) 4_566 . ?
C2 K1 C6 75.38(5) . . ?
C2 K1 C7 66.35(6) . . ?
C2 K1 C1 26.36(6) . . ?
C2 K1 C8 48.86(6) . . ?
C6 K1 C7 26.12(5) . . ?
C6 K1 C1 68.30(5) . . ?
C6 K1 C8 49.51(5) . . ?
C7 K1 C8 25.64(5) . . ?
C1 K1 C7 49.48(5) . . ?
C1 K1 C8 25.91(5) . . ?
C3 K1 C12 151.61(6) . 4_566 ?
C3 K1 C5 51.96(6) . . ?
C3 K1 C11 129.97(6) . 4_566 ?
C3 K1 C2 27.38(6) . . ?
C3 K1 C6 69.09(6) . . ?
C3 K1 C7 72.97(6) . . ?
C3 K1 C1 50.78(6) . . ?
C3 K1 C8 66.10(6) . . ?
C1 Si1 C23 108.22(10) . . ?
C1 Si1 C17 109.94(10) . . ?
C1 Si1 C20 110.28(11) . . ?
C23 Si1 C17 111.42(12) . . ?
C23 Si1 C20 108.29(12) . . ?
C20 Si1 C17 108.67(12) . . ?
C6 Si2 C29 110.99(10) . . ?
C6 Si2 C32 104.24(10) . . ?
C6 Si2 C26 115.47(10) . . ?
C29 Si2 C32 109.62(11) . . ?
C29 Si2 C26 108.61(11) . . ?
C26 Si2 C32 107.70(12) . . ?
C9 Si3 C41 109.86(11) . . ?
C9 Si3 C35 111.38(11) . . ?
C38 Si3 C9 108.15(11) . . ?
C38 Si3 C41 106.92(11) . . ?
C38 Si3 C35 106.72(12) . . ?
C35 Si3 C41 113.53(12) . . ?
C14 Si4 C44 111.08(11) . . ?
C14 Si4 C50 113.42(11) . . ?
C50 Si4 C44 107.01(12) . . ?
C47 Si4 C14 105.32(11) . . ?
C47 Si4 C44 112.10(14) . . ?
C47 Si4 C50 107.96(13) . . ?
Ce1 C12 K1 138.25(8) . 4_565 ?
Ce1 C12 H12 129.4 . . ?
K1 C12 H12 89.3 4_565 . ?
C13 C12 Ce1 77.49(12) . . ?
C13 C12 K1 104.16(13) . 4_565 ?
C13 C12 H12 112.5 . . ?
C11 C12 Ce1 74.41(11) . . ?
C11 C12 K1 76.37(12) . 4_565 ?
C11 C12 H12 112.5 . . ?
C11 C12 C13 135.0(2) . . ?
Si3 C9 Ce1 140.74(10) . . ?
C16 C9 Ce1 72.07(12) . . ?
C16 C9 Si3 113.06(15) . . ?
C10 C9 Ce1 73.48(12) . . ?
C10 C9 Si3 116.21(16) . . ?
C10 C9 C16 130.45(19) . . ?
Ce1 C13 H13 134.7 . . ?
C12 C13 Ce1 72.66(11) . . ?
C12 C13 H13 111.7 . . ?
C14 C13 Ce1 77.15(12) . . ?
C14 C13 C12 136.6(2) . . ?
C14 C13 H13 111.7 . . ?
Ce1 C5 K1 103.45(7) . . ?
Ce1 C5 H5 130.6 . . ?
K1 C5 H5 125.7 . . ?
C4 C5 Ce1 74.05(12) . . ?
C4 C5 K1 73.94(12) . . ?
C4 C5 H5 111.8 . . ?
C4 C5 C6 136.4(2) . . ?
C6 C5 Ce1 77.95(12) . . ?
C6 C5 K1 80.97(12) . . ?
C6 C5 H5 111.8 . . ?
Ce1 C4 K1 105.77(7) . . ?
Ce1 C4 H4 129.6 . . ?
K1 C4 H4 124.6 . . ?
C5 C4 Ce1 76.40(12) . . ?
C5 C4 K1 78.61(12) . . ?
C5 C4 H4 112.4 . . ?
C3 C4 Ce1 75.49(12) . . ?
C3 C4 K1 76.39(12) . . ?
C3 C4 C5 135.2(2) . . ?
C3 C4 H4 112.4 . . ?
Ce1 C11 K1 138.67(8) . 4_565 ?
Ce1 C11 H11 128.6 . . ?
K1 C11 H11 89.8 4_565 . ?
C12 C11 Ce1 75.36(12) . . ?
C12 C11 K1 76.05(12) . 4_565 ?
C12 C11 H11 112.1 . . ?
C12 C11 C10 135.9(2) . . ?
C10 C11 Ce1 77.50(12) . . ?
C10 C11 K1 104.13(13) . 4_565 ?
C10 C11 H11 112.1 . . ?
Ce1 C2 K1 102.14(7) . . ?
Ce1 C2 H2 133.0 . . ?
K1 C2 H2 124.5 . . ?
C1 C2 Ce1 77.33(12) . . ?
C1 C2 K1 82.00(13) . . ?
C1 C2 H2 112.0 . . ?
C1 C2 C3 136.0(2) . . ?
C3 C2 Ce1 73.08(11) . . ?
C3 C2 K1 73.46(12) . . ?
C3 C2 H2 112.0 . . ?
Ce1 C6 K1 99.20(6) . . ?
Si2 C6 Ce1 144.15(10) . . ?
Si2 C6 K1 116.60(9) . . ?
C5 C6 Ce1 72.83(12) . . ?
C5 C6 K1 72.23(12) . . ?
C5 C6 Si2 114.91(16) . . ?
C7 C6 Ce1 72.78(12) . . ?
C7 C6 K1 79.26(12) . . ?
C7 C6 Si2 113.98(15) . . ?
C7 C6 C5 130.41(19) . . ?
Ce1 C7 K1 99.26(6) . . ?
Ce1 C7 H7 130.1 . . ?
K1 C7 H7 130.7 . . ?
C6 C7 Ce1 77.99(12) . . ?
C6 C7 K1 74.61(12) . . ?
C6 C7 H7 111.2 . . ?
C8 C7 Ce1 75.03(12) . . ?
C8 C7 K1 78.05(12) . . ?
C8 C7 C6 137.5(2) . . ?
C8 C7 H7 111.2 . . ?
Ce1 C16 H16 129.5 . . ?
C9 C16 Ce1 78.26(12) . . ?
C9 C16 H16 110.9 . . ?
C15 C16 Ce1 75.56(12) . . ?
C15 C16 C9 138.3(2) . . ?
C15 C16 H16 110.9 . . ?
Ce1 C10 H10 133.9 . . ?
C9 C10 Ce1 77.20(12) . . ?
C9 C10 C11 135.7(2) . . ?
C9 C10 H10 112.2 . . ?
C11 C10 Ce1 72.45(12) . . ?
C11 C10 H10 112.2 . . ?
Ce1 C1 K1 98.03(6) . . ?
Si1 C1 Ce1 135.64(10) . . ?
Si1 C1 K1 126.31(9) . . ?
C2 C1 Ce1 73.87(11) . . ?
C2 C1 K1 71.64(12) . . ?
C2 C1 Si1 117.90(15) . . ?
C2 C1 C8 130.5(2) . . ?
C8 C1 Ce1 72.05(11) . . ?
C8 C1 K1 78.72(12) . . ?
C8 C1 Si1 111.62(15) . . ?
Ce1 C8 K1 98.87(6) . . ?
Ce1 C8 H8 128.3 . . ?
K1 C8 H8 132.9 . . ?
C7 C8 Ce1 75.50(12) . . ?
C7 C8 K1 76.31(12) . . ?
C7 C8 C1 137.8(2) . . ?
C7 C8 H8 111.1 . . ?
C1 C8 Ce1 78.75(12) . . ?
C1 C8 K1 75.37(12) . . ?
C1 C8 H8 111.1 . . ?
Si4 C14 Ce1 143.64(11) . . ?
C13 C14 Ce1 73.71(12) . . ?
C13 C14 Si4 113.25(15) . . ?
C13 C14 C15 130.6(2) . . ?
C15 C14 Ce1 72.34(12) . . ?
C15 C14 Si4 115.49(16) . . ?
Ce1 C3 K1 105.43(7) . . ?
Ce1 C3 H3 129.4 . . ?
K1 C3 H3 125.1 . . ?
C4 C3 Ce1 74.91(12) . . ?
C4 C3 K1 75.95(12) . . ?
C4 C3 C2 136.0(2) . . ?
C4 C3 H3 112.0 . . ?
C2 C3 Ce1 77.57(12) . . ?
C2 C3 K1 79.16(13) . . ?
C2 C3 H3 112.0 . . ?
Si2 C29 H29 106.4 . . ?
C31 C29 Si2 115.32(17) . . ?
C31 C29 H29 106.4 . . ?
C31 C29 C30 108.6(2) . . ?
C30 C29 Si2 113.12(17) . . ?
C30 C29 H29 106.4 . . ?
Ce1 C15 H15 130.3 . . ?
C16 C15 Ce1 74.68(12) . . ?
C16 C15 C14 137.3(2) . . ?
C16 C15 H15 111.4 . . ?
C14 C15 Ce1 78.08(12) . . ?
C14 C15 H15 111.4 . . ?
Si2 C32 H32 105.6 . . ?
C34 C32 Si2 113.69(17) . . ?
C34 C32 H32 105.6 . . ?
C34 C32 C33 109.1(2) . . ?
C33 C32 Si2 116.26(19) . . ?
C33 C32 H32 105.6 . . ?
Si1 C23 H23 106.1 . . ?
C24 C23 Si1 110.25(19) . . ?
C24 C23 H23 106.1 . . ?
C24 C23 C25 109.1(2) . . ?
C25 C23 Si1 118.3(2) . . ?
C25 C23 H23 106.1 . . ?
Si4 C44 H44 106.1 . . ?
C45 C44 Si4 115.4(2) . . ?
C45 C44 H44 106.1 . . ?
C45 C44 C46 108.2(2) . . ?
C46 C44 Si4 114.3(2) . . ?
C46 C44 H44 106.1 . . ?
Si4 C50 H50 105.5 . . ?
C52 C50 Si4 110.92(17) . . ?
C52 C50 H50 105.5 . . ?
C51 C50 Si4 117.1(2) . . ?
C51 C50 H50 105.5 . . ?
C51 C50 C52 111.4(2) . . ?
Si3 C41 H41 106.2 . . ?
C43 C41 Si3 114.30(17) . . ?
C43 C41 H41 106.2 . . ?
C43 C41 C42 109.6(2) . . ?
C42 C41 Si3 113.6(2) . . ?
C42 C41 H41 106.2 . . ?
C32 C34 H34A 109.5 . . ?
C32 C34 H34B 109.5 . . ?
C32 C34 H34C 109.5 . . ?
H34A C34 H34B 109.5 . . ?
H34A C34 H34C 109.5 . . ?
H34B C34 H34C 109.5 . . ?
C50 C52 H52A 109.5 . . ?
C50 C52 H52B 109.5 . . ?
C50 C52 H52C 109.5 . . ?
H52A C52 H52B 109.5 . . ?
H52A C52 H52C 109.5 . . ?
H52B C52 H52C 109.5 . . ?
Si1 C17 H17 105.7 . . ?
C18 C17 Si1 113.0(2) . . ?
C18 C17 H17 105.7 . . ?
C18 C17 C19 107.7(2) . . ?
C19 C17 Si1 118.06(19) . . ?
C19 C17 H17 105.7 . . ?
C29 C31 H31A 109.5 . . ?
C29 C31 H31B 109.5 . . ?
C29 C31 H31C 109.5 . . ?
H31A C31 H31B 109.5 . . ?
H31A C31 H31C 109.5 . . ?
H31B C31 H31C 109.5 . . ?
Si3 C38 H38 106.8 . . ?
C39 C38 Si3 112.24(19) . . ?
C39 C38 H38 106.8 . . ?
C39 C38 C40 110.4(3) . . ?
C40 C38 Si3 113.4(2) . . ?
C40 C38 H38 106.8 . . ?
Si3 C35 H35 106.0 . . ?
C37 C35 Si3 114.59(18) . . ?
C37 C35 H35 106.0 . . ?
C37 C35 C36 109.5(2) . . ?
C36 C35 Si3 114.1(2) . . ?
C36 C35 H35 106.0 . . ?
C29 C30 H30A 109.5 . . ?
C29 C30 H30B 109.5 . . ?
C29 C30 H30C 109.5 . . ?
H30A C30 H30B 109.5 . . ?
H30A C30 H30C 109.5 . . ?
H30B C30 H30C 109.5 . . ?
C35 C37 H37A 109.5 . . ?
C35 C37 H37B 109.5 . . ?
C35 C37 H37C 109.5 . . ?
H37A C37 C35 109.5 . . ?
H37A C37 H37A 0.0 . . ?
H37A C37 H37B 109.5 . . ?
H37A C37 H37B 109.5 . . ?
H37A C37 H37C 109.5 . . ?
H37A C37 H37C 109.5 . . ?
H37B C37 H37C 109.5 . . ?
Si2 C26 H26 105.1 . . ?
C28 C26 Si2 116.1(2) . . ?
C28 C26 H26 105.1 . . ?
C27 C26 Si2 114.19(18) . . ?
C27 C26 H26 105.1 . . ?
C27 C26 C28 110.0(2) . . ?
Si1 C20 H20 106.2 . . ?
C21 C20 Si1 114.9(2) . . ?
C21 C20 H20 106.2 . . ?
C21 C20 C22 109.8(2) . . ?
C22 C20 Si1 112.87(19) . . ?
C22 C20 H20 106.2 . . ?
C41 C43 H43A 109.5 . . ?
C41 C43 H43B 109.5 . . ?
C41 C43 H43C 109.5 . . ?
H43A C43 H43B 109.5 . . ?
H43A C43 H43C 109.5 . . ?
H43B C43 H43C 109.5 . . ?
C26 C28 H28A 109.5 . . ?
C26 C28 H28B 109.5 . . ?
C26 C28 H28C 109.5 . . ?
H28A C28 H28B 109.5 . . ?
H28A C28 H28C 109.5 . . ?
H28B C28 H28C 109.5 . . ?
Si4 C47 H47 106.2 . . ?
C48 C47 Si4 113.7(2) . . ?
C48 C47 H47 106.2 . . ?
C48 C47 C49 111.0(3) . . ?
C49 C47 Si4 112.8(2) . . ?
C49 C47 H47 106.2 . . ?
C50 C51 H51A 109.5 . . ?
C50 C51 H51B 109.5 . . ?
C50 C51 H51C 109.5 . . ?
H51A C51 H51B 109.5 . . ?
H51A C51 H51C 109.5 . . ?
H51B C51 H51C 109.5 . . ?
C20 C21 H21A 109.5 . . ?
C20 C21 H21B 109.5 . . ?
C20 C21 H21C 109.5 . . ?
H21A C21 H21B 109.5 . . ?
H21A C21 H21C 109.5 . . ?
H21B C21 H21C 109.5 . . ?
C32 C33 H33A 109.5 . . ?
C32 C33 H33B 109.5 . . ?
C32 C33 H33C 109.5 . . ?
H33A C33 H33B 109.5 . . ?
H33A C33 H33C 109.5 . . ?
H33B C33 H33C 109.5 . . ?
C17 C18 H18A 109.5 . . ?
C17 C18 H18B 109.5 . . ?
C17 C18 H18C 109.5 . . ?
H18A C18 H18B 109.5 . . ?
H18A C18 H18C 109.5 . . ?
H18B C18 H18C 109.5 . . ?
C23 C24 H24A 109.5 . . ?
C23 C24 H24B 109.5 . . ?
C23 C24 H24C 109.5 . . ?
H24A C24 H24B 109.5 . . ?
H24A C24 H24C 109.5 . . ?
H24B C24 H24C 109.5 . . ?
C23 C25 H25A 109.5 . . ?
C23 C25 H25B 109.5 . . ?
C23 C25 H25C 109.5 . . ?
H25A C25 H25B 109.5 . . ?
H25A C25 H25C 109.5 . . ?
H25B C25 H25C 109.5 . . ?
C44 C45 H45A 109.5 . . ?
C44 C45 H45B 109.5 . . ?
C44 C45 H45C 109.5 . . ?
H45A C45 H45B 109.5 . . ?
H45A C45 H45C 109.5 . . ?
H45B C45 H45C 109.5 . . ?
C20 C22 H22A 109.5 . . ?
C20 C22 H22B 109.5 . . ?
C20 C22 H22C 109.5 . . ?
H22A C22 H22B 109.5 . . ?
H22A C22 H22C 109.5 . . ?
H22B C22 H22C 109.5 . . ?
C26 C27 H27A 109.5 . . ?
C26 C27 H27B 109.5 . . ?
C26 C27 H27C 109.5 . . ?
H27A C27 H27B 109.5 . . ?
H27A C27 H27C 109.5 . . ?
H27B C27 H27C 109.5 . . ?
C38 C39 H39A 109.5 . . ?
C38 C39 H39B 109.5 . . ?
C38 C39 H39C 109.5 . . ?
H39A C39 H39B 109.5 . . ?
H39A C39 H39C 109.5 . . ?
H39B C39 H39C 109.5 . . ?
C44 C46 H46A 109.5 . . ?
C44 C46 H46B 109.5 . . ?
C44 C46 H46C 109.5 . . ?
H46A C46 H46B 109.5 . . ?
H46A C46 H46C 109.5 . . ?
H46B C46 H46C 109.5 . . ?
C17 C19 H19A 109.5 . . ?
C17 C19 H19B 109.5 . . ?
C17 C19 H19C 109.5 . . ?
H19A C19 H19B 109.5 . . ?
H19A C19 H19C 109.5 . . ?
H19B C19 H19C 109.5 . . ?
C41 C42 H42A 109.5 . . ?
C41 C42 H42B 109.5 . . ?
C41 C42 H42C 109.5 . . ?
H42A C42 H42B 109.5 . . ?
H42A C42 H42C 109.5 . . ?
H42B C42 H42C 109.5 . . ?
C47 C48 H48A 109.5 . . ?
C47 C48 H48B 109.5 . . ?
C47 C48 H48C 109.5 . . ?
H48A C48 H48B 109.5 . . ?
H48A C48 H48C 109.5 . . ?
H48B C48 H48C 109.5 . . ?
C38 C40 H40A 109.5 . . ?
C38 C40 H40B 109.5 . . ?
C38 C40 H40C 109.5 . . ?
H40A C40 H40B 109.5 . . ?
H40A C40 H40C 109.5 . . ?
H40B C40 H40C 109.5 . . ?
C53 O1 C55 138.4(7) . . ?
C35 C36 H36A 109.5 . . ?
C35 C36 H36B 109.5 . . ?
C35 C36 H36C 109.5 . . ?
H36A C36 H36B 109.5 . . ?
H36A C36 H36C 109.5 . . ?
H36B C36 H36C 109.5 . . ?
C47 C49 H49A 109.5 . . ?
C47 C49 H49B 109.5 . . ?
C47 C49 H49C 109.5 . . ?
H49A C49 H49B 109.5 . . ?
H49A C49 H49C 109.5 . . ?
H49B C49 H49C 109.5 . . ?
O1 C53 H53A 103.1 . . ?
O1 C53 H53B 103.1 . . ?
O1 C53 C54 136.3(9) . . ?
H53A C53 H53B 105.1 . . ?
C54 C53 H53A 103.1 . . ?
C54 C53 H53B 103.1 . . ?
O1 C55 H55A 102.6 . . ?
O1 C55 H55B 102.6 . . ?
H55A C55 H55B 105.0 . . ?
C56 C55 O1 138.0(10) . . ?
C56 C55 H55A 102.6 . . ?
C56 C55 H55B 102.6 . . ?
C55 C56 H56A 109.5 . . ?
C55 C56 H56B 109.5 . . ?
C55 C56 H56C 109.5 . . ?
H56A C56 H56B 109.5 . . ?
H56A C56 H56C 109.5 . . ?
H56B C56 H56C 109.5 . . ?
C53 C54 H54A 109.5 . . ?
C53 C54 H54B 109.5 . . ?
C53 C54 H54C 109.5 . . ?
H54A C54 H54B 109.5 . . ?
H54A C54 H54C 109.5 . . ?
H54B C54 H54C 109.5 . . ?

loop_
_geom_bond_atom_site_label_1
_geom_bond_atom_site_label_2
_geom_bond_distance
_geom_bond_site_symmetry_2
_geom_bond_publ_flag
Ce1 C12 2.719(2) . ?
Ce1 C9 2.819(2) . ?
Ce1 C13 2.780(2) . ?
Ce1 C5 2.787(2) . ?
Ce1 C4 2.757(2) . ?
Ce1 C11 2.707(2) . ?
Ce1 C2 2.822(2) . ?
Ce1 C6 2.853(2) . ?
Ce1 C7 2.786(2) . ?
Ce1 C16 2.739(2) . ?
Ce1 C10 2.771(2) . ?
Ce1 C1 2.866(2) . ?
Ce1 C8 2.780(2) . ?
Ce1 C14 2.824(2) . ?
Ce1 C3 2.764(2) . ?
Ce1 C15 2.750(2) . ?
K1 C12 2.966(2) 4_566 ?
K1 C5 3.007(2) . ?
K1 C4 2.947(2) . ?
K1 C11 2.970(2) 4_566 ?
K1 C2 3.025(2) . ?
K1 C6 3.118(2) . ?
K1 C7 3.177(2) . ?
K1 C1 3.157(2) . ?
K1 C8 3.199(2) . ?
K1 C3 2.953(2) . ?
Si1 C1 1.897(2) . ?
Si1 C23 1.897(3) . ?
Si1 C17 1.914(3) . ?
Si1 C20 1.906(2) . ?
Si2 C6 1.888(2) . ?
Si2 C29 1.902(2) . ?
Si2 C32 1.907(3) . ?
Si2 C26 1.905(2) . ?
Si3 C9 1.902(2) . ?
Si3 C41 1.905(2) . ?
Si3 C38 1.899(3) . ?
Si3 C35 1.905(3) . ?
Si4 C14 1.896(2) . ?
Si4 C44 1.908(3) . ?
Si4 C50 1.906(3) . ?
Si4 C47 1.895(3) . ?
C12 H12 0.9300 . ?
C12 C13 1.417(3) . ?
C12 C11 1.415(3) . ?
C9 C16 1.425(3) . ?
C9 C10 1.415(3) . ?
C13 H13 0.9300 . ?
C13 C14 1.410(3) . ?
C5 H5 0.9300 . ?
C5 C4 1.414(3) . ?
C5 C6 1.424(3) . ?
C4 H4 0.9300 . ?
C4 C3 1.411(3) . ?
C11 H11 0.9300 . ?
C11 C10 1.421(3) . ?
C2 H2 0.9300 . ?
C2 C1 1.415(3) . ?
C2 C3 1.417(3) . ?
C6 C7 1.424(3) . ?
C7 H7 0.9300 . ?
C7 C8 1.415(3) . ?
C16 H16 0.9300 . ?
C16 C15 1.410(3) . ?
C10 H10 0.9300 . ?
C1 C8 1.426(3) . ?
C8 H8 0.9300 . ?
C14 C15 1.425(3) . ?
C3 H3 0.9300 . ?
C29 H29 0.9800 . ?
C29 C31 1.524(3) . ?
C29 C30 1.536(3) . ?
C15 H15 0.9300 . ?
C32 H32 0.9800 . ?
C32 C34 1.534(4) . ?
C32 C33 1.546(4) . ?
C23 H23 0.9800 . ?
C23 C24 1.524(4) . ?
C23 C25 1.538(4) . ?
C44 H44 0.9800 . ?
C44 C45 1.530(4) . ?
C44 C46 1.541(4) . ?
C50 H50 0.9800 . ?
C50 C52 1.529(4) . ?
C50 C51 1.522(4) . ?
C41 H41 0.9800 . ?
C41 C43 1.526(4) . ?
C41 C42 1.538(3) . ?
C34 H34A 0.9600 . ?
C34 H34B 0.9600 . ?
C34 H34C 0.9600 . ?
C52 H52A 0.9600 . ?
C52 H52B 0.9600 . ?
C52 H52C 0.9600 . ?
C17 H17 0.9800 . ?
C17 C18 1.527(4) . ?
C17 C19 1.543(4) . ?
C31 H31A 0.9600 . ?
C31 H31B 0.9600 . ?
C31 H31C 0.9600 . ?
C38 H38 0.9800 . ?
C38 C39 1.525(4) . ?
C38 C40 1.536(4) . ?
C35 H35 0.9800 . ?
C35 C37 1.529(4) . ?
C35 C36 1.538(4) . ?
C30 H30A 0.9600 . ?
C30 H30B 0.9600 . ?
C30 H30C 0.9600 . ?
C37 H37A 0.9600 . ?
C37 H37A 0.9600 . ?
C37 H37B 0.9600 . ?
C37 H37C 0.9600 . ?
C26 H26 0.9800 . ?
C26 C28 1.541(4) . ?
C26 C27 1.531(4) . ?
C20 H20 0.9800 . ?
C20 C21 1.524(4) . ?
C20 C22 1.545(4) . ?
C43 H43A 0.9600 . ?
C43 H43B 0.9600 . ?
C43 H43C 0.9600 . ?
C28 H28A 0.9600 . ?
C28 H28B 0.9600 . ?
C28 H28C 0.9600 . ?
C47 H47 0.9800 . ?
C47 C48 1.536(4) . ?
C47 C49 1.546(5) . ?
C51 H51A 0.9600 . ?
C51 H51B 0.9600 . ?
C51 H51C 0.9600 . ?
C21 H21A 0.9600 . ?
C21 H21B 0.9600 . ?
C21 H21C 0.9600 . ?
C33 H33A 0.9600 . ?
C33 H33B 0.9600 . ?
C33 H33C 0.9600 . ?
C18 H18A 0.9600 . ?
C18 H18B 0.9600 . ?
C18 H18C 0.9600 . ?
C24 H24A 0.9600 . ?
C24 H24B 0.9600 . ?
C24 H24C 0.9600 . ?
C25 H25A 0.9600 . ?
C25 H25B 0.9600 . ?
C25 H25C 0.9600 . ?
C45 H45A 0.9600 . ?
C45 H45B 0.9600 . ?
C45 H45C 0.9600 . ?
C22 H22A 0.9600 . ?
C22 H22B 0.9600 . ?
C22 H22C 0.9600 . ?
C27 H27A 0.9600 . ?
C27 H27B 0.9600 . ?
C27 H27C 0.9600 . ?
C39 H39A 0.9600 . ?
C39 H39B 0.9600 . ?
C39 H39C 0.9600 . ?
C46 H46A 0.9600 . ?
C46 H46B 0.9600 . ?
C46 H46C 0.9600 . ?
C19 H19A 0.9600 . ?
C19 H19B 0.9600 . ?
C19 H19C 0.9600 . ?
C42 H42A 0.9600 . ?
C42 H42B 0.9600 . ?
C42 H42C 0.9600 . ?
C48 H48A 0.9600 . ?
C48 H48B 0.9600 . ?
C48 H48C 0.9600 . ?
C40 H40A 0.9600 . ?
C40 H40B 0.9600 . ?
C40 H40C 0.9600 . ?
O1 C53 1.214(7) . ?
O1 C55 1.278(8) . ?
C36 H36A 0.9600 . ?
C36 H36B 0.9600 . ?
C36 H36C 0.9600 . ?
C49 H49A 0.9600 . ?
C49 H49B 0.9600 . ?
C49 H49C 0.9600 . ?
C53 H53A 0.9700 . ?
C53 H53B 0.9700 . ?
C53 C54 1.315(9) . ?
C55 H55A 0.9700 . ?
C55 H55B 0.9700 . ?
C55 C56 1.218(10) . ?
C56 H56A 0.9600 . ?
C56 H56B 0.9600 . ?
C56 H56C 0.9600 . ?
C54 H54A 0.9600 . ?
C54 H54B 0.9600 . ?
C54 H54C 0.9600 . ?

loop_
_geom_torsion_atom_site_label_1
_geom_torsion_atom_site_label_2
_geom_torsion_atom_site_label_3
_geom_torsion_atom_site_label_4
_geom_torsion
_geom_torsion_site_symmetry_1
_geom_torsion_site_symmetry_2
_geom_torsion_site_symmetry_3
_geom_torsion_site_symmetry_4
_geom_torsion_publ_flag
Ce1 C12 C13 C14 48.0(3) . . . . ?
Ce1 C12 C11 K1 -149.83(6) . . . 4_565 ?
Ce1 C12 C11 C10 -53.8(2) . . . . ?
Ce1 C9 C16 C15 -52.0(3) . . . . ?
Ce1 C9 C10 C11 47.5(2) . . . . ?
Ce1 C13 C14 Si4 -141.96(13) . . . . ?
Ce1 C13 C14 C15 48.2(2) . . . . ?
Ce1 C5 C4 K1 109.51(5) . . . . ?
Ce1 C5 C4 C3 52.4(2) . . . . ?
Ce1 C5 C6 K1 -105.95(5) . . . . ?
Ce1 C5 C6 Si2 142.37(13) . . . . ?
Ce1 C5 C6 C7 -47.9(2) . . . . ?
Ce1 C4 C3 K1 110.58(5) . . . . ?
Ce1 C4 C3 C2 53.1(2) . . . . ?
Ce1 C11 C10 C9 -49.0(2) . . . . ?
Ce1 C2 C1 K1 104.43(5) . . . . ?
Ce1 C2 C1 Si1 -133.55(13) . . . . ?
Ce1 C2 C1 C8 48.1(2) . . . . ?
Ce1 C2 C3 K1 -108.64(5) . . . . ?
Ce1 C2 C3 C4 -52.3(2) . . . . ?
Ce1 C6 C7 K1 -103.24(5) . . . . ?
Ce1 C6 C7 C8 -51.5(3) . . . . ?
Ce1 C7 C8 K1 -103.11(5) . . . . ?
Ce1 C7 C8 C1 -54.1(3) . . . . ?
Ce1 C16 C15 C14 -52.2(3) . . . . ?
Ce1 C1 C8 K1 102.38(5) . . . . ?
Ce1 C1 C8 C7 53.1(3) . . . . ?
Ce1 C14 C15 C16 51.2(3) . . . . ?
K1 C12 C13 Ce1 -137.06(8) 4_565 . . . ?
K1 C12 C13 C14 -89.1(3) 4_565 . . . ?
K1 C12 C11 Ce1 149.83(6) 4_565 . . . ?
K1 C12 C11 C10 96.0(3) 4_565 . . . ?
K1 C5 C4 Ce1 -109.51(5) . . . . ?
K1 C5 C4 C3 -57.1(2) . . . . ?
K1 C5 C6 Ce1 105.95(5) . . . . ?
K1 C5 C6 Si2 -111.69(12) . . . . ?
K1 C5 C6 C7 58.0(2) . . . . ?
K1 C4 C3 Ce1 -110.58(5) . . . . ?
K1 C4 C3 C2 -57.4(3) . . . . ?
K1 C11 C10 Ce1 137.51(9) 4_565 . . . ?
K1 C11 C10 C9 88.5(3) 4_565 . . . ?
K1 C2 C1 Ce1 -104.43(5) . . . . ?
K1 C2 C1 Si1 122.02(13) . . . . ?
K1 C2 C1 C8 -56.4(2) . . . . ?
K1 C2 C3 Ce1 108.64(5) . . . . ?
K1 C2 C3 C4 56.4(2) . . . . ?
K1 C6 C7 Ce1 103.24(5) . . . . ?
K1 C6 C7 C8 51.8(3) . . . . ?
K1 C7 C8 Ce1 103.11(5) . . . . ?
K1 C7 C8 C1 49.0(3) . . . . ?
K1 C1 C8 Ce1 -102.38(5) . . . . ?
K1 C1 C8 C7 -49.2(3) . . . . ?
Si1 C1 C8 Ce1 132.84(12) . . . . ?
Si1 C1 C8 K1 -124.78(12) . . . . ?
Si1 C1 C8 C7 -174.0(2) . . . . ?
Si2 C6 C7 Ce1 -142.27(12) . . . . ?
Si2 C6 C7 K1 114.48(12) . . . . ?
Si2 C6 C7 C8 166.3(2) . . . . ?
Si3 C9 C16 Ce1 -138.30(12) . . . . ?
Si3 C9 C16 C15 169.7(2) . . . . ?
Si3 C9 C10 Ce1 138.95(13) . . . . ?
Si3 C9 C10 C11 -173.5(2) . . . . ?
Si3 C35 C37 H37A -67.6 . . . . ?
Si4 C14 C15 Ce1 141.67(13) . . . . ?
Si4 C14 C15 C16 -167.1(2) . . . . ?
C12 C13 C14 Ce1 -46.7(2) . . . . ?
C12 C13 C14 Si4 171.4(2) . . . . ?
C12 C13 C14 C15 1.6(4) . . . . ?
C12 C11 C10 Ce1 53.1(2) . . . . ?
C12 C11 C10 C9 4.1(4) . . . . ?
C9 Si3 C38 C39 -60.7(2) . . . . ?
C9 Si3 C38 C40 65.2(2) . . . . ?
C9 C16 C15 Ce1 52.8(3) . . . . ?
C9 C16 C15 C14 0.6(5) . . . . ?
C13 C12 C11 Ce1 53.3(2) . . . . ?
C13 C12 C11 K1 -96.5(2) . . . 4_565 ?
C13 C12 C11 C10 -0.5(4) . . . . ?
C13 C14 C15 Ce1 -48.7(2) . . . . ?
C13 C14 C15 C16 2.5(4) . . . . ?
C5 C4 C3 Ce1 -52.7(2) . . . . ?
C5 C4 C3 K1 57.8(2) . . . . ?
C5 C4 C3 C2 0.4(4) . . . . ?
C5 C6 C7 Ce1 48.0(2) . . . . ?
C5 C6 C7 K1 -55.3(2) . . . . ?
C5 C6 C7 C8 -3.5(4) . . . . ?
C4 C5 C6 Ce1 50.9(3) . . . . ?
C4 C5 C6 K1 -55.1(2) . . . . ?
C4 C5 C6 Si2 -166.8(2) . . . . ?
C4 C5 C6 C7 2.9(4) . . . . ?
C11 C12 C13 Ce1 -52.3(2) . . . . ?
C11 C12 C13 C14 -4.3(4) . . . . ?
C2 C1 C8 Ce1 -48.7(2) . . . . ?
C2 C1 C8 K1 53.7(2) . . . . ?
C2 C1 C8 C7 4.4(4) . . . . ?
C6 C5 C4 Ce1 -52.1(3) . . . . ?
C6 C5 C4 K1 57.4(3) . . . . ?
C6 C5 C4 C3 0.3(4) . . . . ?
C6 C7 C8 Ce1 52.4(3) . . . . ?
C6 C7 C8 K1 -50.8(3) . . . . ?
C6 C7 C8 C1 -1.8(5) . . . . ?
C16 C9 C10 Ce1 -47.6(2) . . . . ?
C16 C9 C10 C11 0.0(4) . . . . ?
C10 C9 C16 Ce1 48.0(2) . . . . ?
C10 C9 C16 C15 -4.0(4) . . . . ?
C1 Si1 C23 C24 -73.3(2) . . . . ?
C1 Si1 C23 C25 160.1(2) . . . . ?
C1 C2 C3 Ce1 49.8(3) . . . . ?
C1 C2 C3 K1 -58.9(3) . . . . ?
C1 C2 C3 C4 -2.5(4) . . . . ?
C14 Si4 C47 C48 -173.7(3) . . . . ?
C14 Si4 C47 C49 -46.2(3) . . . . ?
C3 C2 C1 Ce1 -48.5(2) . . . . ?
C3 C2 C1 K1 56.0(2) . . . . ?
C3 C2 C1 Si1 178.0(2) . . . . ?
C3 C2 C1 C8 -0.4(4) . . . . ?
C29 Si2 C6 Ce1 -60.7(2) . . . . ?
C29 Si2 C6 K1 122.60(10) . . . . ?
C29 Si2 C6 C5 -155.67(16) . . . . ?
C29 Si2 C6 C7 32.90(19) . . . . ?
C32 Si2 C6 Ce1 -178.61(17) . . . . ?
C32 Si2 C6 K1 4.67(13) . . . . ?
C32 Si2 C6 C5 86.39(18) . . . . ?
C32 Si2 C6 C7 -85.03(17) . . . . ?
C23 Si1 C1 Ce1 7.80(18) . . . . ?
C23 Si1 C1 K1 -169.98(11) . . . . ?
C23 Si1 C1 C2 103.07(18) . . . . ?
C23 Si1 C1 C8 -78.25(17) . . . . ?
C44 Si4 C14 Ce1 79.4(2) . . . . ?
C44 Si4 C14 C13 173.38(16) . . . . ?
C44 Si4 C14 C15 -15.2(2) . . . . ?
C44 Si4 C47 C48 -52.8(3) . . . . ?
C44 Si4 C47 C49 74.7(3) . . . . ?
C50 Si4 C14 Ce1 -41.1(2) . . . . ?
C50 Si4 C14 C13 52.80(19) . . . . ?
C50 Si4 C14 C15 -135.77(17) . . . . ?
C50 Si4 C47 C48 64.8(3) . . . . ?
C50 Si4 C47 C49 -167.7(2) . . . . ?
C41 Si3 C38 C39 -179.0(2) . . . . ?
C41 Si3 C38 C40 -53.0(2) . . . . ?
C17 Si1 C1 Ce1 129.69(14) . . . . ?
C17 Si1 C1 K1 -48.08(15) . . . . ?
C17 Si1 C1 C2 -135.03(17) . . . . ?
C17 Si1 C1 C8 43.65(18) . . . . ?
C17 Si1 C23 C24 165.68(18) . . . . ?
C17 Si1 C23 C25 39.1(3) . . . . ?
C35 Si3 C38 C39 59.2(2) . . . . ?
C35 Si3 C38 C40 -174.9(2) . . . . ?
C26 Si2 C6 Ce1 63.5(2) . . . . ?
C26 Si2 C6 K1 -113.26(12) . . . . ?
C26 Si2 C6 C5 -31.5(2) . . . . ?
C26 Si2 C6 C7 157.05(16) . . . . ?
C20 Si1 C1 Ce1 -110.49(16) . . . . ?
C20 Si1 C1 K1 71.73(15) . . . . ?
C20 Si1 C1 C2 -15.2(2) . . . . ?
C20 Si1 C1 C8 163.46(16) . . . . ?
C20 Si1 C23 C24 46.2(2) . . . . ?
C20 Si1 C23 C25 -80.3(2) . . . . ?
C47 Si4 C14 Ce1 -158.98(18) . . . . ?
C47 Si4 C14 C13 -65.04(19) . . . . ?
C47 Si4 C14 C15 106.39(19) . . . . ?
C36 C35 C37 H37A 62.1 . . . . ?
C53 O1 C55 C56 161.1(14) . . . . ?
C55 O1 C53 C54 163.3(12) . . . . ?
